data_2008305
loop_
_publ_author_name
'Doi, Mitsunobu'
'Asano, Akiko'
'Ishida, Toshimasa'
'Minakata, Hiroyuki'
'Nomoto, Kyosuke'

_publ_section_title
;A \b-turn retro-enantiomeric analogue of achatin-I,
 H--<small>D</small>-Asp-[\gCONH]-<small>D</small>-Ala--<small>L</small>-Phe--Gly--OH
;
_journal_issue 3
_journal_name_full 'Acta Crystallographica Section C'
_journal_page_first 422
_journal_page_last 424
_journal_paper_doi 10.1107/S0108270198012141
_journal_volume 55
_journal_year 1999
_chemical_formula_sum 'C18 H24 N4 O7'
_chemical_formula_weight 408.41
_chemical_name_common d[gamma]afg
_chemical_name_systematic
;
 Retro-enantiomeric [gammaCONH]-achatin-I,
 H-D-Asp-[\gCONH]-D-Ala-L-Phe-Gly-OH
;
_space_group_IT_number 19
_symmetry_cell_setting orthorhombic
_symmetry_space_group_name_Hall 'P 2ac 2ab'
_symmetry_space_group_name_H-M 'P 21 21 21'
_cell_angle_alpha 90.
_cell_angle_beta 90.
_cell_angle_gamma 90.
_cell_formula_units_Z 4
_cell_length_a 16.517(3)
_cell_length_b 23.533(5)
_cell_length_c 5.1124(6)
_cell_measurement_reflns_used 20
_cell_measurement_temperature 293(2)
_cell_measurement_theta_max 20.16
_cell_measurement_theta_min 19.78
_cell_volume 1987.2(6)
_computing_cell_refinement 'MSC/AFC Diffractometer Control Software'
_computing_data_collection
;
MSC/AFC Diffractometer Control Software
(Molecular Structure Corporation, 1991)
;
_computing_data_reduction 'MSC/AFC Diffractometer Control Software'
_computing_molecular_graphics 'ORTEPIII (Burnett & Johnson, 1996)'
_computing_publication_material 'PARST (Nardelli, 1983)'
_computing_structure_refinement 'SHELXL97 (Sheldrick, 1997a)'
_computing_structure_solution 'SHELXS97 (Sheldrick, 1997b)'
_diffrn_ambient_temperature 290(2)
_diffrn_measured_fraction_theta_full 1.000
_diffrn_measured_fraction_theta_max 1.001
_diffrn_measurement_device_type 'Rigaku AFC-5R'
_diffrn_measurement_method 2\q-\w
_diffrn_radiation_monochromator graphite
_diffrn_radiation_source 'Rigaku RU200'
_diffrn_radiation_type CuK\a
_diffrn_radiation_wavelength 1.5418
_diffrn_reflns_av_R_equivalents 0.049
_diffrn_reflns_av_sigmaI/netI 0.0087
_diffrn_reflns_limit_h_max 19
_diffrn_reflns_limit_h_min 0
_diffrn_reflns_limit_k_max 27
_diffrn_reflns_limit_k_min -27
_diffrn_reflns_limit_l_max 5
_diffrn_reflns_limit_l_min 0
_diffrn_reflns_number 3910
_diffrn_reflns_theta_full 64.61
_diffrn_reflns_theta_max 64.61
_diffrn_reflns_theta_min 3.27
_diffrn_standards_decay_% -1.2
_diffrn_standards_interval_count 100
_diffrn_standards_number 4
_exptl_absorpt_coefficient_mu 0.897
_exptl_absorpt_correction_type none
_exptl_crystal_colour colorless
_exptl_crystal_density_diffrn 1.365
_exptl_crystal_density_method 'not measured'
_exptl_crystal_description needle
_exptl_crystal_F_000 864
_exptl_crystal_size_max 0.66
_exptl_crystal_size_mid 0.12
_exptl_crystal_size_min 0.12
_refine_diff_density_max 0.299
_refine_diff_density_min -0.298
_refine_ls_abs_structure_details 'Flack (1983)'
_refine_ls_abs_structure_Flack -0.1(4)
_refine_ls_extinction_coef 0.0148(8)
_refine_ls_extinction_method SHELXL97
_refine_ls_goodness_of_fit_ref 1.134
_refine_ls_hydrogen_treatment mixed
_refine_ls_matrix_type full
_refine_ls_number_parameters 266
_refine_ls_number_reflns '3331 reflections, including Friedel pairs'
_refine_ls_number_restraints 0
_refine_ls_restrained_S_all 1.134
_refine_ls_R_factor_all 0.061
_refine_ls_R_factor_gt 0.045
_refine_ls_shift/su_max <0.001
_refine_ls_shift/su_mean <0.001
_refine_ls_structure_factor_coef Fsqd
_refine_ls_weighting_details 'w = 1/[\s^2^(Fo^2^)+(0.0483P)^2^+2.3831P] where P = (Fo^2^+2Fc^2^)/3'
_refine_ls_weighting_scheme calc
_refine_ls_wR_factor_ref 0.143
_reflns_number_gt 3107
_reflns_number_total '1969 reflections, plus 1362 Friedel pairs'
_reflns_threshold_expression I>2\s(I)
_cod_data_source_file sx1074.cif
_cod_data_source_block sx1074
_cod_depositor_comments
;
The following automatic conversions were performed:

'_refine_ls_weighting_scheme' value 'calc w =
1/[\s^2^(Fo^2^)+(0.0483P)^2^+2.3831P] where P = (Fo^2^+2Fc^2^)/3' was
changed to 'calc'. New tag '_refine_ls_weighting_details' was
created. The value of the new tag was set to 'w =
1/[\s^2^(Fo^2^)+(0.0483P)^2^+2.3831P] where P = (Fo^2^+2Fc^2^)/3'.

Automatic conversion script
Id: cif_fix_values 3143 2015-03-26 13:38:13Z robertas 
;
_cod_original_sg_symbol_H-M 'P21 21 21'
_cod_database_code 2008305

loop_
_symmetry_equiv_pos_as_xyz
'x, y, z'
'-x+1/2, -y, z+1/2'
'-x, y+1/2, -z+1/2'
'x+1/2, -y+1/2, -z'

loop_
_atom_site_label
_atom_site_fract_x
_atom_site_fract_y
_atom_site_fract_z
_atom_site_U_iso_or_equiv
_atom_site_adp_type
_atom_site_calc_flag
_atom_site_refinement_flags
_atom_site_occupancy
_atom_site_disorder_assembly
_atom_site_disorder_group
_atom_site_type_symbol
N1 0.68425(18) 0.42509(13) 0.7996(6) 0.0397(7) Uani d . 1 . . N
H1A 0.7104 0.4026 0.6880 0.060 Uiso calc R 1 . . H
H1B 0.6735 0.4060 0.9457 0.060 Uiso calc R 1 . . H
H1C 0.7150 0.4551 0.8371 0.060 Uiso calc R 1 . . H
C1A 0.6075(2) 0.44451(13) 0.6798(7) 0.0355(8) Uani d . 1 . . C
H1A1 0.5804 0.4684 0.8100 0.043 Uiso calc R 1 . . H
C1 0.6276(3) 0.48277(16) 0.4482(9) 0.0485(9) Uani d . 1 . . C
O1 0.5691(2) 0.49758(12) 0.3116(6) 0.0630(8) Uani d . 1 . . O
O1T 0.6979(2) 0.4967(2) 0.4160(10) 0.1127(18) Uani d . 1 . . O
C1B 0.5510(2) 0.39616(14) 0.6205(7) 0.0382(8) Uani d . 1 . . C
H1B1 0.5011 0.4116 0.5501 0.046 Uiso calc R 1 . . H
H1B2 0.5378 0.3770 0.7830 0.046 Uiso calc R 1 . . H
C1G 0.58391(19) 0.35297(14) 0.4302(7) 0.0323(7) Uani d . 1 . . C
O1G 0.64027(15) 0.36431(10) 0.2798(5) 0.0438(6) Uani d . 1 . . O
N2 0.54964(16) 0.30177(11) 0.4327(6) 0.0351(6) Uani d . 1 . . N
H2 0.5084 0.2957 0.5315 0.042 Uiso calc R 1 . . H
C2A 0.5808(2) 0.25612(14) 0.2715(7) 0.0349(7) Uani d . 1 . . C
H2A 0.5768 0.2668 0.0867 0.042 Uiso calc R 1 . . H
C2B 0.5330(2) 0.20154(15) 0.3193(8) 0.0466(9) Uani d . 1 . . C
H2B1 0.5416 0.1890 0.4958 0.070 Uiso calc R 1 . . H
H2B2 0.5511 0.1727 0.2000 0.070 Uiso calc R 1 . . H
H2B3 0.4764 0.2086 0.2921 0.070 Uiso calc R 1 . . H
C2 0.66792(19) 0.24476(13) 0.3403(6) 0.0312(7) Uani d . 1 . . C
O2 0.69186(14) 0.24396(11) 0.5696(4) 0.0414(6) Uani d . 1 . . O
N3 0.71702(15) 0.23284(11) 0.1402(5) 0.0304(6) Uani d . 1 . . N
H3 0.7001 0.2390 -0.0163 0.037 Uiso calc R 1 . . H
C3A 0.79753(19) 0.20996(14) 0.1758(6) 0.0325(7) Uani d . 1 . . C
H3A 0.7986 0.1931 0.3510 0.039 Uiso calc R 1 . . H
C3B 0.8134(2) 0.16153(14) -0.0162(7) 0.0393(8) Uani d . 1 . . C
H3B1 0.8121 0.1761 -0.1937 0.047 Uiso calc R 1 . . H
H3B2 0.8667 0.1458 0.0155 0.047 Uiso calc R 1 . . H
C3G 0.7506(2) 0.11554(15) 0.0135(8) 0.0427(9) Uani d . 1 . . C
C3D1 0.6855(3) 0.11237(18) -0.1489(10) 0.0581(11) Uani d . 1 . . C
H3D1 0.6820 0.1369 -0.2913 0.070 Uiso calc R 1 . . H
C3D2 0.7554(4) 0.07776(19) 0.2180(10) 0.0713(14) Uani d . 1 . . C
H3D2 0.8000 0.0788 0.3292 0.086 Uiso calc R 1 . . H
C3Z 0.6290(4) 0.0367(2) 0.0966(16) 0.093(2) Uani d . 1 . . C
H3Z 0.5878 0.0105 0.1255 0.112 Uiso calc R 1 . . H
C3E2 0.6948(5) 0.0382(2) 0.2604(13) 0.098(2) Uani d . 1 . . C
H3E2 0.6987 0.0128 0.3992 0.118 Uiso calc R 1 . . H
C3E1 0.6239(3) 0.0731(2) -0.1057(14) 0.0801(18) Uani d . 1 . . C
H3E1 0.5792 0.0721 -0.2165 0.096 Uiso calc R 1 . . H
C3 0.86397(19) 0.25466(14) 0.1712(6) 0.0329(7) Uani d . 1 . . C
O3 0.93539(14) 0.24043(11) 0.1858(6) 0.0503(7) Uani d . 1 . . O
N4 0.83959(18) 0.30852(11) 0.1559(6) 0.0404(7) Uani d . 1 . . N
H4 0.7889 0.3148 0.1299 0.048 Uiso calc R 1 . . H
C4A 0.8928(2) 0.35708(15) 0.1801(7) 0.0421(8) Uani d . 1 . . C
H4A1 0.8836 0.3827 0.0344 0.050 Uiso calc R 1 . . H
H4A2 0.9486 0.3443 0.1716 0.050 Uiso calc R 1 . . H
C4 0.8798(2) 0.38829(14) 0.4296(7) 0.0354(8) Uani d . 1 . . C
O4 0.82748(17) 0.37608(12) 0.5858(6) 0.0545(7) Uani d . 1 . . O
O4T 0.93213(18) 0.42983(11) 0.4585(6) 0.0549(8) Uani d . 1 . . O
H4T 0.9186 0.4498 0.5825 0.082 Uiso calc R 1 . . H

loop_
_atom_site_aniso_label
_atom_site_aniso_U_11
_atom_site_aniso_U_22
_atom_site_aniso_U_33
_atom_site_aniso_U_12
_atom_site_aniso_U_13
_atom_site_aniso_U_23
N1 0.0462(16) 0.0412(15) 0.0316(15) -0.0078(13) -0.0035(13) 0.0018(13)
C1A 0.0435(18) 0.0269(15) 0.0363(18) 0.0029(13) 0.0056(15) -0.0005(14)
C1 0.057(2) 0.0341(19) 0.054(2) -0.0020(18) 0.007(2) 0.0102(17)
O1 0.0747(19) 0.0546(17) 0.0597(18) 0.0005(15) -0.0085(17) 0.0221(16)
O1T 0.072(2) 0.118(3) 0.147(4) -0.040(2) -0.010(3) 0.090(3)
C1B 0.0403(18) 0.0324(17) 0.042(2) -0.0012(14) 0.0070(15) 0.0003(15)
C1G 0.0346(16) 0.0331(16) 0.0293(16) -0.0012(13) -0.0017(14) 0.0063(14)
O1G 0.0501(14) 0.0388(13) 0.0426(15) -0.0077(11) 0.0144(12) 0.0034(11)
N2 0.0355(14) 0.0303(14) 0.0396(15) -0.0051(11) 0.0085(13) -0.0051(12)
C2A 0.0411(17) 0.0338(17) 0.0298(17) -0.0018(14) -0.0041(13) -0.0037(14)
C2B 0.045(2) 0.0402(19) 0.054(2) -0.0097(16) 0.0042(19) -0.0126(18)
C2 0.0379(16) 0.0271(15) 0.0285(16) -0.0048(13) 0.0016(13) -0.0004(13)
O2 0.0487(13) 0.0543(15) 0.0211(12) 0.0036(12) -0.0058(10) -0.0007(11)
N3 0.0365(14) 0.0367(14) 0.0182(13) 0.0033(11) -0.0020(10) 0.0015(11)
C3A 0.0383(17) 0.0329(17) 0.0263(16) 0.0054(13) -0.0010(14) 0.0012(14)
C3B 0.0450(19) 0.0356(18) 0.0374(19) 0.0058(15) 0.0022(15) -0.0054(14)
C3G 0.053(2) 0.0337(18) 0.042(2) 0.0023(16) 0.0010(17) -0.0058(15)
C3D1 0.064(3) 0.043(2) 0.068(3) 0.0005(19) -0.017(2) -0.012(2)
C3D2 0.103(4) 0.046(2) 0.065(3) -0.019(2) -0.016(3) 0.005(2)
C3Z 0.100(4) 0.061(3) 0.119(6) -0.032(3) 0.039(4) -0.022(4)
C3E2 0.157(6) 0.059(3) 0.079(4) -0.038(4) 0.003(4) 0.012(3)
C3E1 0.058(3) 0.056(3) 0.127(5) 0.000(2) -0.012(3) -0.034(3)
C3 0.0372(17) 0.0369(17) 0.0246(15) 0.0005(14) -0.0040(14) -0.0009(14)
O3 0.0361(13) 0.0476(14) 0.0673(17) 0.0045(11) -0.0100(13) -0.0025(14)
N4 0.0438(16) 0.0294(14) 0.0479(17) 0.0004(12) -0.0032(14) -0.0014(13)
C4A 0.054(2) 0.0345(17) 0.0380(19) -0.0053(15) 0.0002(16) 0.0000(17)
C4 0.0416(18) 0.0296(16) 0.0351(18) 0.0007(14) 0.0018(16) 0.0030(14)
O4 0.0578(16) 0.0559(16) 0.0497(17) -0.0040(13) 0.0085(14) -0.0090(13)
O4T 0.0784(19) 0.0390(14) 0.0472(16) -0.0154(14) 0.0119(15) -0.0126(12)

loop_
_atom_type_symbol
_atom_type_description
_atom_type_scat_dispersion_real
_atom_type_scat_dispersion_imag
_atom_type_scat_source
C C 0.0181 0.0091 'International Tables Vol C Tables 4.2.6.8 and 6.1.1.4'
H H 0.0000 0.0000 'International Tables Vol C Tables 4.2.6.8 and 6.1.1.4'
N N 0.0311 0.0180 'International Tables Vol C Tables 4.2.6.8 and 6.1.1.4'
O O 0.0492 0.0322 'International Tables Vol C Tables 4.2.6.8 and 6.1.1.4'

loop_
_geom_angle_atom_site_label_1
_geom_angle_atom_site_label_2
_geom_angle_atom_site_label_3
_geom_angle
N1 C1A C1B 112.5(3)
N1 C1A C1 108.5(3)
C1B C1A C1 115.2(3)
O1T C1 O1 126.1(4)
O1T C1 C1A 118.2(4)
O1 C1 C1A 115.7(3)
C1A C1B C1G 114.6(3)
O1G C1G N2 121.4(3)
O1G C1G C1B 121.8(3)
N2 C1G C1B 116.8(3)
C1G N2 C2A 121.0(3)
N2 C2A C2 109.8(3)
N2 C2A C2B 110.5(3)
C2 C2A C2B 107.9(3)
O2 C2 N3 121.9(3)
O2 C2 C2A 122.0(3)
N3 C2 C2A 116.0(3)
C2 N3 C3A 122.7(3)
N3 C3A C3 113.8(3)
N3 C3A C3B 110.8(3)
C3 C3A C3B 112.5(3)
C3G C3B C3A 110.7(3)
C3D1 C3G C3D2 118.3(4)
C3D1 C3G C3B 121.5(4)
C3D2 C3G C3B 120.1(4)
C3G C3D1 C3E1 121.1(5)
C3G C3D2 C3E2 120.8(5)
C3E1 C3Z C3E2 120.1(5)
C3Z C3E2 C3D2 119.7(6)
C3Z C3E1 C3D1 119.9(5)
O3 C3 N4 123.6(3)
O3 C3 C3A 120.2(3)
N4 C3 C3A 116.2(3)
C3 N4 C4A 124.2(3)
N4 C4A C4 112.0(3)
O4 C4 O4T 124.9(3)
O4 C4 C4A 123.5(3)
O4T C4 C4A 111.6(3)

loop_
_geom_bond_atom_site_label_1
_geom_bond_atom_site_label_2
_geom_bond_site_symmetry_2
_geom_bond_distance
_geom_bond_publ_flag
N1 C1A . 1.479(4) ?
C1A C1B . 1.503(5) ?
C1A C1 . 1.524(5) ?
C1 O1T . 1.217(5) ?
C1 O1 . 1.242(5) ?
C1B C1G . 1.509(5) ?
C1G O1G . 1.237(4) ?
C1G N2 . 1.331(4) ?
N2 C2A . 1.448(4) ?
C2A C2 . 1.505(5) ?
C2A C2B . 1.527(5) ?
C2 O2 . 1.237(4) ?
C2 N3 . 1.335(4) ?
N3 C3A . 1.446(4) ?
C3A C3 . 1.520(5) ?
C3A C3B . 1.527(5) ?
C3B C3G . 1.507(5) ?
C3G C3D1 . 1.361(6) ?
C3G C3D2 . 1.375(6) ?
C3D1 C3E1 . 1.392(7) ?
C3D2 C3E2 . 1.384(8) ?
C3Z C3E1 . 1.346(9) ?
C3Z C3E2 . 1.373(10) ?
C3 O3 . 1.229(4) ?
C3 N4 . 1.332(4) ?
N4 C4A . 1.447(4) ?
C4A C4 . 1.488(5) ?
C4 O4 . 1.211(4) ?
C4 O4T . 1.314(4) ?

loop_
_geom_hbond_atom_site_label_D
_geom_hbond_atom_site_label_H
_geom_hbond_atom_site_label_A
_geom_hbond_site_symmetry_A
_geom_hbond_distance_DH
_geom_hbond_distance_HA
_geom_hbond_distance_DA
_geom_hbond_angle_DHA
_geom_hbond_publ_flag
N1 H1A O1G . 0.890 2.551 3.104(4) 120.9 yes
N1 H1A O4 . 0.890 2.099 2.850(4) 141.6 yes
N3 H3 O2 1_554 0.860 2.125 2.958(3) 163.2 yes
N1 H1B O1G 1_556 0.890 2.045 2.933(4) 175.8 yes
N1 H1C O1T 2_665 0.891 1.876 2.744(5) 164.4 yes
O4T H4T O1 2_665 0.820 1.717 2.485(4) 155.3 yes
N2 H2 O3 4_456 0.860 2.065 2.890(4) 160.4 yes

loop_
_geom_torsion_atom_site_label_1
_geom_torsion_atom_site_label_2
_geom_torsion_atom_site_label_3
_geom_torsion_atom_site_label_4
_geom_torsion
_geom_torsion_publ_flag
N1 C1A C1 O1 172.8(3) no
N1 C1A C1 O1T -8.4(5) no
C1B C1A C1 O1 45.8(5) no
C1B C1A C1 O1T -135.4(4) no
N1 C1A C1B C1G -60.9(4) no
C1 C1A C1B C1G 64.1(4) no
C1A C1B C1G O1G -20.2(5) no
C1A C1B C1G N2 159.4(3) no
C1B C1G N2 C2A -175.4(3) no
O1G C1G N2 C2A 4.3(5) no
C1G N2 C2A C2B 177.7(3) no
C1G N2 C2A C2 58.8(4) no
N2 C2A C2 O2 42.0(4) no
N2 C2A C2 N3 -141.2(3) no
C2B C2A C2 O2 -78.4(4) no
C2B C2A C2 N3 98.4(3) no
C2A C2 N3 C3A -167.2(3) no
O2 C2 N3 C3A 9.6(5) no
C2 N3 C3A C3B 135.6(3) no
C2 N3 C3A C3 -96.5(3) no
N3 C3A C3B C3G -56.9(4) no
C3 C3A C3B C3G 174.5(3) no
N3 C3A C3 O3 -176.3(3) no
N3 C3A C3 N4 5.0(4) no
C3B C3A C3 O3 -49.2(4) no
C3B C3A C3 N4 132.1(3) no
C3A C3B C3G C3D1 98.2(4) no
C3A C3B C3G C3D2 -77.6(5) no
C3B C3G C3D1 C3E1 -174.0(4) no
C3D2 C3G C3D1 C3E1 1.9(7) no
C3B C3G C3D2 C3E2 174.7(5) no
C3D1 C3G C3D2 C3E2 -1.2(7) no
C3G C3D1 C3E1 C3Z -1.3(8) no
C3G C3D2 C3E2 C3Z -0.1(9) no
C3E1 C3Z C3E2 C3D2 0.7(10) no
C3E2 C3Z C3E1 C3D1 0.0(9) no
C3A C3 N4 C4A 172.4(3) no
O3 C3 N4 C4A -6.3(5) no
C3 N4 C4A C4 -109.2(4) no
N4 C4A C4 O4 -4.0(5) no
N4 C4A C4 O4T 175.5(3) no

loop_
_cod_related_entry_id
_cod_related_entry_database
_cod_related_entry_code
1 ChemSpider 21183150
